data_4328726
loop_
_publ_author_name
'Simon D\"urr'
'Daniel Ertler'
'Udo Radius'

_publ_contact_author_address
;Institute for Inorganic Chemistry
University of W\"urzburg
Am Hubland
D-97074 W\"urzburg
Germany
;
_publ_contact_author_email u.radius@uni-wuerzburg.de
_publ_contact_author_name 'Prof. Dr. Udo Radius'
_publ_section_title
;
 Symmetrical P4 Cleavage at Cobalt: Characterization of Intermediates on
 the Way from P4 to Coordinated P2 Units
;
_journal_name_full 'Inorganic Chemistry'
_journal_page_first 3904
_journal_page_last 3909
_journal_paper_doi 10.1021/ic300219w
_journal_volume 51
_journal_year 2012
_chemical_formula_moiety C19H31CoN2P4
_chemical_formula_sum 'C19 H31 Co N2 P4'
_chemical_formula_weight 470.27
_chemical_name_systematic
; 
 ? 
;
_space_group_IT_number 9
_symmetry_cell_setting monoclinic
_symmetry_space_group_name_Hall 'C -2yc'
_symmetry_space_group_name_H-M 'C 1 c 1'
_atom_sites_solution_hydrogens geom
_atom_sites_solution_primary direct
_atom_sites_solution_secondary difmap
_audit_creation_method SHELXL-97
_cell_angle_alpha 90.00
_cell_angle_beta 118.37(3)
_cell_angle_gamma 90.00
_cell_formula_units_Z 4
_cell_length_a 16.394(3)
_cell_length_b 9.4038(19)
_cell_length_c 17.023(3)
_cell_measurement_reflns_used 8000
_cell_measurement_temperature 203(2)
_cell_measurement_theta_max 25.94
_cell_measurement_theta_min 4.21
_cell_volume 2309.2(10)
_computing_cell_refinement 'STOE X-AREA'
_computing_data_collection 'STOE X-AREA'
_computing_data_reduction 'STOE X-RED'
_computing_molecular_graphics 'SHELXL-97 (Sheldrick, 1997)'
_computing_publication_material 'SHELXL-97 (Sheldrick, 1997)'
_computing_structure_refinement 'SHELXL-97 (Sheldrick, 1997)'
_computing_structure_solution 'SHELXS-97 (Sheldrick, 1990)'
_diffrn_ambient_temperature 203(2)
_diffrn_detector_area_resol_mean 6.67
_diffrn_measured_fraction_theta_full 0.947
_diffrn_measured_fraction_theta_max 0.947
_diffrn_measurement_device_type 'STOE IPDS 1'
_diffrn_measurement_method rotation
_diffrn_radiation_monochromator graphite
_diffrn_radiation_source 'fine-focus sealed tube'
_diffrn_radiation_type MoK\a
_diffrn_radiation_wavelength 0.71073
_diffrn_reflns_av_R_equivalents 0.0302
_diffrn_reflns_av_sigmaI/netI 0.0259
_diffrn_reflns_limit_h_max 20
_diffrn_reflns_limit_h_min -19
_diffrn_reflns_limit_k_max 11
_diffrn_reflns_limit_k_min -11
_diffrn_reflns_limit_l_max 20
_diffrn_reflns_limit_l_min -20
_diffrn_reflns_number 8075
_diffrn_reflns_theta_full 25.94
_diffrn_reflns_theta_max 25.94
_diffrn_reflns_theta_min 4.21
_exptl_absorpt_coefficient_mu 1.027
_exptl_absorpt_correction_T_max 0.8922
_exptl_absorpt_correction_T_min 0.7633
_exptl_absorpt_correction_type numerical
_exptl_crystal_colour red
_exptl_crystal_density_diffrn 1.353
_exptl_crystal_description block
_exptl_crystal_F_000 984
_exptl_crystal_size_max 0.50
_exptl_crystal_size_mid 0.40
_exptl_crystal_size_min 0.20
_refine_diff_density_max 0.273
_refine_diff_density_min -0.231
_refine_diff_density_rms 0.045
_refine_ls_abs_structure_details 'Flack H D (1983), Acta Cryst. A39, 876-881'
_refine_ls_abs_structure_Flack -0.011(11)
_refine_ls_extinction_method none
_refine_ls_goodness_of_fit_ref 1.080
_refine_ls_hydrogen_treatment constr
_refine_ls_matrix_type full
_refine_ls_number_parameters 244
_refine_ls_number_reflns 4150
_refine_ls_number_restraints 2
_refine_ls_restrained_S_all 1.080
_refine_ls_R_factor_all 0.0281
_refine_ls_R_factor_gt 0.0255
_refine_ls_shift/su_max 0.001
_refine_ls_shift/su_mean 0.000
_refine_ls_structure_factor_coef Fsqd
_refine_ls_weighting_details 'calc w=1/[\s^2^(Fo^2^)+(0.0443P)^2^+0.7931P] where P=(Fo^2^+2Fc^2^)/3'
_refine_ls_weighting_scheme calc
_refine_ls_wR_factor_gt 0.0664
_refine_ls_wR_factor_ref 0.0705
_reflns_number_gt 3943
_reflns_number_total 4150
_reflns_threshold_expression >2sigma(I)
_cod_data_source_file ic300219w_si_001_2.cif
_cod_data_source_block compound2
_cod_original_cell_volume 2309.2(8)
_cod_database_code 4328726

loop_
_symmetry_equiv_pos_as_xyz
'x, y, z'
'x, -y, z+1/2'
'x+1/2, y+1/2, z'
'x+1/2, -y+1/2, z+1/2'

loop_
_atom_site_label
_atom_site_type_symbol
_atom_site_fract_x
_atom_site_fract_y
_atom_site_fract_z
_atom_site_U_iso_or_equiv
_atom_site_adp_type
_atom_site_occupancy
_atom_site_symmetry_multiplicity
_atom_site_calc_flag
_atom_site_refinement_flags
Co Co 0.355326(17) 0.65941(3) 0.353956(16) 0.02119(9) Uani 1 1 d .
P1 P 0.24680(5) 0.57206(7) 0.38400(5) 0.02979(16) Uani 1 1 d .
P2 P 0.25075(6) 0.83133(8) 0.32646(6) 0.03270(17) Uani 1 1 d .
P3 P 0.20585(6) 0.77097(10) 0.42625(6) 0.0457(2) Uani 1 1 d .
P4 P 0.12590(5) 0.69798(10) 0.28876(6) 0.0415(2) Uani 1 1 d .
N1 N 0.26518(17) 0.4578(2) 0.20125(17) 0.0335(5) Uani 1 1 d .
N2 N 0.27365(17) 0.6667(3) 0.15526(16) 0.0301(5) Uani 1 1 d .
C1 C 0.29574(17) 0.5925(3) 0.23176(17) 0.0247(5) Uani 1 1 d .
C2 C 0.2249(3) 0.4519(4) 0.1092(2) 0.0499(8) Uani 1 1 d .
H2A H 0.1988 0.3712 0.0733 0.060 Uiso 1 1 calc R
C3 C 0.2299(3) 0.5811(4) 0.0811(2) 0.0491(8) Uani 1 1 d .
H3A H 0.2077 0.6094 0.0214 0.059 Uiso 1 1 calc R
C4 C 0.2754(2) 0.3305(3) 0.2549(3) 0.0419(7) Uani 1 1 d .
H4A H 0.3080 0.3581 0.3186 0.050 Uiso 1 1 calc R
C5 C 0.1801(3) 0.2713(4) 0.2336(3) 0.0623(11) Uani 1 1 d .
H5A H 0.1424 0.3469 0.2385 0.093 Uiso 1 1 calc R
H5B H 0.1875 0.1963 0.2756 0.093 Uiso 1 1 calc R
H5C H 0.1499 0.2334 0.1734 0.093 Uiso 1 1 calc R
C6 C 0.3347(3) 0.2194(4) 0.2395(3) 0.0632(11) Uani 1 1 d .
H6A H 0.3961 0.2578 0.2582 0.095 Uiso 1 1 calc R
H6B H 0.3060 0.1952 0.1766 0.095 Uiso 1 1 calc R
H6C H 0.3395 0.1347 0.2740 0.095 Uiso 1 1 calc R
C7 C 0.2912(2) 0.8181(3) 0.1480(2) 0.0366(6) Uani 1 1 d .
H7A H 0.3245 0.8581 0.2090 0.044 Uiso 1 1 calc R
C8 C 0.1999(3) 0.8980(4) 0.0971(2) 0.0505(8) Uani 1 1 d .
H8A H 0.1648 0.8915 0.1296 0.076 Uiso 1 1 calc R
H8B H 0.1643 0.8563 0.0384 0.076 Uiso 1 1 calc R
H8C H 0.2125 0.9971 0.0911 0.076 Uiso 1 1 calc R
C9 C 0.3532(3) 0.8349(5) 0.1039(3) 0.0635(11) Uani 1 1 d .
H9A H 0.4089 0.7784 0.1361 0.095 Uiso 1 1 calc R
H9B H 0.3699 0.9342 0.1053 0.095 Uiso 1 1 calc R
H9C H 0.3200 0.8027 0.0425 0.095 Uiso 1 1 calc R
C10 C 0.49157(17) 0.6158(3) 0.37429(19) 0.0276(5) Uani 1 1 d .
C11 C 0.5190(2) 0.5545(3) 0.3089(2) 0.0396(7) Uani 1 1 d .
H11A H 0.5860 0.5457 0.3371 0.059 Uiso 1 1 calc R
H11B H 0.4979 0.6168 0.2575 0.059 Uiso 1 1 calc R
H11C H 0.4910 0.4615 0.2898 0.059 Uiso 1 1 calc R
C12 C 0.48538(18) 0.7643(3) 0.3892(2) 0.0299(6) Uani 1 1 d .
C13 C 0.5085(2) 0.8843(4) 0.3450(3) 0.0451(7) Uani 1 1 d .
H13A H 0.5715 0.9159 0.3834 0.068 Uiso 1 1 calc R
H13B H 0.4659 0.9625 0.3343 0.068 Uiso 1 1 calc R
H13C H 0.5029 0.8518 0.2885 0.068 Uiso 1 1 calc R
C14 C 0.4633(2) 0.7763(3) 0.4604(2) 0.0367(6) Uani 1 1 d .
C15 C 0.4578(3) 0.9127(4) 0.5025(3) 0.0616(11) Uani 1 1 d .
H15A H 0.5195 0.9417 0.5465 0.092 Uiso 1 1 calc R
H15B H 0.4195 0.8994 0.5313 0.092 Uiso 1 1 calc R
H15C H 0.4306 0.9855 0.4569 0.092 Uiso 1 1 calc R
C16 C 0.4582(2) 0.6368(4) 0.4906(2) 0.0381(7) Uani 1 1 d .
C17 C 0.4455(3) 0.5998(6) 0.5695(2) 0.0605(10) Uani 1 1 d .
H17A H 0.5057 0.5898 0.6219 0.091 Uiso 1 1 calc R
H17B H 0.4118 0.5109 0.5583 0.091 Uiso 1 1 calc R
H17C H 0.4108 0.6747 0.5795 0.091 Uiso 1 1 calc R
C18 C 0.47605(18) 0.5365(3) 0.4381(2) 0.0317(6) Uani 1 1 d .
C19 C 0.4884(3) 0.3798(4) 0.4552(3) 0.0518(9) Uani 1 1 d .
H19A H 0.5459 0.3622 0.5095 0.078 Uiso 1 1 calc R
H19B H 0.4906 0.3330 0.4055 0.078 Uiso 1 1 calc R
H19C H 0.4369 0.3425 0.4618 0.078 Uiso 1 1 calc R

loop_
_atom_site_aniso_label
_atom_site_aniso_U_11
_atom_site_aniso_U_22
_atom_site_aniso_U_33
_atom_site_aniso_U_23
_atom_site_aniso_U_13
_atom_site_aniso_U_12
Co 0.02161(16) 0.02329(15) 0.02079(17) 0.00010(14) 0.01180(14) 0.00129(14)
P1 0.0283(3) 0.0338(4) 0.0341(4) 0.0087(3) 0.0203(3) 0.0051(3)
P2 0.0396(4) 0.0271(4) 0.0379(4) 0.0058(3) 0.0237(4) 0.0100(3)
P3 0.0560(5) 0.0528(5) 0.0447(5) 0.0065(4) 0.0373(5) 0.0193(4)
P4 0.0269(4) 0.0529(5) 0.0451(5) 0.0133(4) 0.0175(4) 0.0107(3)
N1 0.0386(13) 0.0295(12) 0.0329(14) -0.0104(9) 0.0173(12) -0.0023(10)
N2 0.0315(12) 0.0401(13) 0.0160(11) -0.0024(9) 0.0091(10) -0.0018(9)
C1 0.0237(12) 0.0256(12) 0.0291(15) -0.0025(10) 0.0160(12) 0.0004(9)
C2 0.056(2) 0.053(2) 0.0374(19) -0.0225(14) 0.0197(17) -0.0074(15)
C3 0.056(2) 0.060(2) 0.0283(18) -0.0083(14) 0.0167(17) -0.0010(16)
C4 0.0470(17) 0.0244(13) 0.060(2) -0.0062(12) 0.0296(17) -0.0040(12)
C5 0.059(2) 0.047(2) 0.091(3) -0.0127(19) 0.044(2) -0.0177(17)
C6 0.067(2) 0.0329(17) 0.089(3) -0.0101(18) 0.037(2) 0.0059(17)
C7 0.0339(15) 0.0461(17) 0.0261(16) 0.0074(11) 0.0113(14) -0.0068(12)
C8 0.0440(18) 0.0492(19) 0.041(2) 0.0133(15) 0.0057(17) 0.0042(15)
C9 0.059(2) 0.091(3) 0.052(2) 0.0169(19) 0.035(2) -0.013(2)
C10 0.0180(11) 0.0354(13) 0.0277(15) 0.0036(11) 0.0096(12) 0.0049(10)
C11 0.0360(15) 0.0477(17) 0.0444(19) 0.0006(13) 0.0266(16) 0.0105(13)
C12 0.0219(12) 0.0322(14) 0.0329(17) -0.0001(11) 0.0110(13) -0.0023(10)
C13 0.0322(15) 0.0407(16) 0.054(2) 0.0090(14) 0.0141(15) -0.0059(13)
C14 0.0265(14) 0.0472(17) 0.0306(17) -0.0137(12) 0.0088(14) -0.0043(12)
C15 0.051(2) 0.068(2) 0.059(3) -0.037(2) 0.020(2) -0.0103(18)
C16 0.0263(14) 0.061(2) 0.0230(16) 0.0027(13) 0.0085(13) -0.0020(13)
C17 0.0429(19) 0.111(3) 0.0271(19) 0.0039(19) 0.0161(17) -0.009(2)
C18 0.0208(12) 0.0384(14) 0.0309(15) 0.0098(11) 0.0082(12) 0.0030(10)
C19 0.0419(17) 0.0467(18) 0.055(2) 0.0245(16) 0.0131(18) 0.0093(15)

loop_
_atom_type_symbol
_atom_type_description
_atom_type_scat_dispersion_real
_atom_type_scat_dispersion_imag
_atom_type_scat_source
C C 0.0033 0.0016 'International Tables Vol C Tables 4.2.6.8 and 6.1.1.4'
H H 0.0000 0.0000 'International Tables Vol C Tables 4.2.6.8 and 6.1.1.4'
N N 0.0061 0.0033 'International Tables Vol C Tables 4.2.6.8 and 6.1.1.4'
P P 0.1023 0.0942 'International Tables Vol C Tables 4.2.6.8 and 6.1.1.4'
Co Co 0.3494 0.9721 'International Tables Vol C Tables 4.2.6.8 and 6.1.1.4'

loop_
_geom_angle_atom_site_label_1
_geom_angle_atom_site_label_2
_geom_angle_atom_site_label_3
_geom_angle
C1 Co C10 93.83(11)
C1 Co C16 150.60(11)
C10 Co C16 65.16(11)
C1 Co C14 150.37(11)
C10 Co C14 65.15(11)
C16 Co C14 38.93(13)
C1 Co C18 112.11(12)
C10 Co C18 39.23(10)
C16 Co C18 38.75(12)
C14 Co C18 65.30(12)
C1 Co C12 112.01(11)
C10 Co C12 38.99(11)
C16 Co C12 65.08(11)
C14 Co C12 38.70(11)
C18 Co C12 65.49(11)
C1 Co P1 94.39(8)
C10 Co P1 141.36(8)
C16 Co P1 90.97(8)
C14 Co P1 115.12(9)
C18 Co P1 103.40(8)
C12 Co P1 153.52(8)
C1 Co P2 93.71(8)
C10 Co P2 144.35(8)
C16 Co P2 115.42(9)
C14 Co P2 92.83(9)
C18 Co P2 154.16(9)
C12 Co P2 106.57(8)
P1 Co P2 72.45(3)
P4 P1 P3 58.89(4)
P4 P1 Co 99.75(4)
P3 P1 Co 99.27(4)
P4 P1 P2 53.54(3)
P3 P1 P2 53.58(3)
Co P1 P2 53.94(2)
P4 P2 P3 58.79(5)
P4 P2 Co 99.31(4)
P3 P2 Co 98.90(4)
P4 P2 P1 53.39(4)
P3 P2 P1 53.48(3)
Co P2 P1 53.60(2)
P4 P3 P1 60.45(4)
P4 P3 P2 60.55(4)
P1 P3 P2 72.94(4)
P3 P4 P1 60.65(4)
P3 P4 P2 60.66(5)
P1 P4 P2 73.07(4)
C1 N1 C2 111.0(3)
C1 N1 C4 127.3(3)
C2 N1 C4 121.6(3)
C1 N2 C3 111.3(3)
C1 N2 C7 127.0(2)
C3 N2 C7 121.8(3)
N2 C1 N1 103.1(2)
N2 C1 Co 128.94(19)
N1 C1 Co 127.9(2)
C3 C2 N1 107.1(3)
C3 C2 H2A 126.4
N1 C2 H2A 126.4
C2 C3 N2 107.5(3)
C2 C3 H3A 126.3
N2 C3 H3A 126.3
N1 C4 C6 110.2(3)
N1 C4 C5 110.3(3)
C6 C4 C5 111.8(3)
N1 C4 H4A 108.1
C6 C4 H4A 108.1
C5 C4 H4A 108.1
C4 C5 H5A 109.5
C4 C5 H5B 109.5
H5A C5 H5B 109.5
C4 C5 H5C 109.5
H5A C5 H5C 109.5
H5B C5 H5C 109.5
C4 C6 H6A 109.5
C4 C6 H6B 109.5
H6A C6 H6B 109.5
C4 C6 H6C 109.5
H6A C6 H6C 109.5
H6B C6 H6C 109.5
N2 C7 C8 110.3(3)
N2 C7 C9 110.1(3)
C8 C7 C9 111.9(3)
N2 C7 H7A 108.2
C8 C7 H7A 108.2
C9 C7 H7A 108.2
C7 C8 H8A 109.5
C7 C8 H8B 109.5
H8A C8 H8B 109.5
C7 C8 H8C 109.5
H8A C8 H8C 109.5
H8B C8 H8C 109.5
C7 C9 H9A 109.5
C7 C9 H9B 109.5
H9A C9 H9B 109.5
C7 C9 H9C 109.5
H9A C9 H9C 109.5
H9B C9 H9C 109.5
C12 C10 C18 108.6(2)
C12 C10 C11 125.3(2)
C18 C10 C11 125.8(3)
C12 C10 Co 71.57(14)
C18 C10 Co 70.99(14)
C11 C10 Co 127.9(2)
C10 C11 H11A 109.5
C10 C11 H11B 109.5
H11A C11 H11B 109.5
C10 C11 H11C 109.5
H11A C11 H11C 109.5
H11B C11 H11C 109.5
C14 C12 C10 107.2(2)
C14 C12 C13 126.4(3)
C10 C12 C13 126.0(3)
C14 C12 Co 69.91(15)
C10 C12 Co 69.44(14)
C13 C12 Co 130.9(2)
C12 C13 H13A 109.5
C12 C13 H13B 109.5
H13A C13 H13B 109.5
C12 C13 H13C 109.5
H13A C13 H13C 109.5
H13B C13 H13C 109.5
C12 C14 C16 108.4(3)
C12 C14 C15 125.0(3)
C16 C14 C15 126.2(3)
C12 C14 Co 71.39(16)
C16 C14 Co 70.45(17)
C15 C14 Co 129.3(2)
C14 C15 H15A 109.5
C14 C15 H15B 109.5
H15A C15 H15B 109.5
C14 C15 H15C 109.5
H15A C15 H15C 109.5
H15B C15 H15C 109.5
C18 C16 C14 108.6(3)
C18 C16 C17 124.6(3)
C14 C16 C17 126.5(3)
C18 C16 Co 70.99(17)
C14 C16 Co 70.62(17)
C17 C16 Co 128.7(2)
C16 C17 H17A 109.5
C16 C17 H17B 109.5
H17A C17 H17B 109.5
C16 C17 H17C 109.5
H17A C17 H17C 109.5
H17B C17 H17C 109.5
C16 C18 C10 107.1(3)
C16 C18 C19 125.5(3)
C10 C18 C19 127.0(3)
C16 C18 Co 70.26(17)
C10 C18 Co 69.78(15)
C19 C18 Co 131.0(2)
C18 C19 H19A 109.5
C18 C19 H19B 109.5
H19A C19 H19B 109.5
C18 C19 H19C 109.5
H19A C19 H19C 109.5
H19B C19 H19C 109.5

loop_
_geom_bond_atom_site_label_1
_geom_bond_atom_site_label_2
_geom_bond_distance
Co C1 1.935(3)
Co C10 2.131(2)
Co C16 2.138(3)
Co C14 2.140(3)
Co C18 2.147(3)
Co C12 2.159(3)
Co P1 2.2286(8)
Co P2 2.2383(8)
P1 P4 2.2149(13)
P1 P3 2.2193(11)
P1 P2 2.6398(11)
P2 P4 2.2194(13)
P2 P3 2.2220(12)
P3 P4 2.1799(15)
N1 C1 1.370(3)
N1 C2 1.382(4)
N1 C4 1.466(4)
N2 C1 1.366(4)
N2 C3 1.376(4)
N2 C7 1.470(4)
C2 C3 1.323(6)
C2 H2A 0.9400
C3 H3A 0.9400
C4 C6 1.532(5)
C4 C5 1.532(5)
C4 H4A 0.9900
C5 H5A 0.9700
C5 H5B 0.9700
C5 H5C 0.9700
C6 H6A 0.9700
C6 H6B 0.9700
C6 H6C 0.9700
C7 C8 1.523(5)
C7 C9 1.531(4)
C7 H7A 0.9900
C8 H8A 0.9700
C8 H8B 0.9700
C8 H8C 0.9700
C9 H9A 0.9700
C9 H9B 0.9700
C9 H9C 0.9700
C10 C12 1.432(4)
C10 C18 1.436(4)
C10 C11 1.500(4)
C11 H11A 0.9700
C11 H11B 0.9700
C11 H11C 0.9700
C12 C14 1.425(4)
C12 C13 1.501(4)
C13 H13A 0.9700
C13 H13B 0.9700
C13 H13C 0.9700
C14 C16 1.426(5)
C14 C15 1.492(5)
C15 H15A 0.9700
C15 H15B 0.9700
C15 H15C 0.9700
C16 C18 1.422(4)
C16 C17 1.495(4)
C17 H17A 0.9700
C17 H17B 0.9700
C17 H17C 0.9700
C18 C19 1.497(4)
C19 H19A 0.9700
C19 H19B 0.9700
C19 H19C 0.9700
